data_4325801
loop_
_publ_author_name
'Marco G. Crestani'
'Gerald F. Manbeck'
'William W. Brennessel'
'Theresa M. McCormick'
'Richard Eisenberg'

_publ_section_title
;
 Synthesis and Characterization of Neutral Luminescent Diphosphine
 Pyrrole- and Indole-Aldimine Copper(I) Complexes
;
_journal_name_full 'Inorganic Chemistry'
_journal_page_first 7172
_journal_page_last 7188
_journal_paper_doi 10.1021/ic2007588
_journal_volume 50
_journal_year 2011
_chemical_formula_moiety 'C51 H39 Cu N2 O P2'
_chemical_formula_sum 'C51 H39 Cu N2 O P2'
_chemical_formula_weight 821.32
_chemical_name_common eismc17
_chemical_name_systematic
; 
 ? 
;
_space_group_IT_number 2
_symmetry_cell_setting triclinic
_symmetry_space_group_name_Hall '-P 1'
_symmetry_space_group_name_H-M 'P -1'
_atom_sites_solution_hydrogens geom
_atom_sites_solution_primary direct
_atom_sites_solution_secondary difmap
_audit_creation_method SHELXL-97
_cell_angle_alpha 96.277(1)
_cell_angle_beta 94.581(1)
_cell_angle_gamma 99.023(1)
_cell_formula_units_Z 2
_cell_length_a 9.5399(7)
_cell_length_b 10.8501(8)
_cell_length_c 19.8010(15)
_cell_measurement_reflns_used 3948
_cell_measurement_temperature 100.0(1)
_cell_measurement_theta_max 37.58
_cell_measurement_theta_min 2.31
_cell_volume 2002.2(3)
_computing_cell_refinement 'SAINT (Bruker, 2008)'
_computing_data_collection 'APEX2 (Bruker, 2009)'
_computing_data_reduction 'SAINT (Bruker, 2008)'
_computing_molecular_graphics 'SHELXTL (Sheldrick, 2008)'
_computing_publication_material 'SHELXTL (Sheldrick, 2008)'
_computing_structure_refinement 'SHELXL-97 (Sheldrick, 2008)'
_computing_structure_solution 'SIR97 (Altomare et al., 1999)'
_diffrn_ambient_temperature 100.0(1)
_diffrn_measured_fraction_theta_full 0.983
_diffrn_measured_fraction_theta_max 0.983
_diffrn_measurement_device_type 'Bruker SMART APEX II CCD Platform'
_diffrn_measurement_method 'area detector, \w scans per \f'
_diffrn_radiation_monochromator graphite
_diffrn_radiation_source 'fine-focus sealed tube'
_diffrn_radiation_type MoK\a
_diffrn_radiation_wavelength 0.71073
_diffrn_reflns_av_R_equivalents 0.0385
_diffrn_reflns_av_sigmaI/netI 0.0534
_diffrn_reflns_limit_h_max 15
_diffrn_reflns_limit_h_min -15
_diffrn_reflns_limit_k_max 17
_diffrn_reflns_limit_k_min -17
_diffrn_reflns_limit_l_max 32
_diffrn_reflns_limit_l_min -32
_diffrn_reflns_number 44929
_diffrn_reflns_theta_full 35.63
_diffrn_reflns_theta_max 35.63
_diffrn_reflns_theta_min 1.92
_diffrn_standards_number 0
_exptl_absorpt_coefficient_mu 0.668
_exptl_absorpt_correction_T_max 0.9007
_exptl_absorpt_correction_T_min 0.8562
_exptl_absorpt_correction_type multi-scan
_exptl_absorpt_process_details 'SADABS (Sheldrick, 2008)'
_exptl_crystal_colour yellow-orange
_exptl_crystal_density_diffrn 1.362
_exptl_crystal_description block
_exptl_crystal_F_000 852
_exptl_crystal_size_max 0.24
_exptl_crystal_size_mid 0.22
_exptl_crystal_size_min 0.16
_refine_diff_density_max 0.763
_refine_diff_density_min -0.294
_refine_diff_density_rms 0.088
_refine_ls_extinction_method none
_refine_ls_goodness_of_fit_ref 1.025
_refine_ls_hydrogen_treatment constr
_refine_ls_matrix_type full
_refine_ls_number_parameters 514
_refine_ls_number_reflns 18176
_refine_ls_number_restraints 0
_refine_ls_restrained_S_all 1.025
_refine_ls_R_factor_all 0.0670
_refine_ls_R_factor_gt 0.0446
_refine_ls_shift/su_max 0.002
_refine_ls_shift/su_mean 0.000
_refine_ls_structure_factor_coef Fsqd
_refine_ls_weighting_details 'calc w=1/[\s^2^(Fo^2^)+(0.0591P)^2^+0.3386P] where P=(Fo^2^+2Fc^2^)/3'
_refine_ls_weighting_scheme calc
_refine_ls_wR_factor_gt 0.1095
_refine_ls_wR_factor_ref 0.1209
_reflns_number_gt 13432
_reflns_number_total 18176
_reflns_threshold_expression >2sigma(I)
_cod_data_source_file ic2007588_si_002_8.cif
_cod_data_source_block 8
_cod_database_code 4325801

loop_
_symmetry_equiv_pos_as_xyz
'x, y, z'
'-x, -y, -z'

loop_
_atom_site_label
_atom_site_type_symbol
_atom_site_fract_x
_atom_site_fract_y
_atom_site_fract_z
_atom_site_U_iso_or_equiv
_atom_site_adp_type
_atom_site_occupancy
_atom_site_symmetry_multiplicity
_atom_site_calc_flag
_atom_site_refinement_flags
Cu1 Cu 0.447322(17) 0.087683(15) 0.725788(8) 0.01390(4) Uani 1 1 d .
P1 P 0.23318(4) 0.15179(3) 0.704112(17) 0.01394(6) Uani 1 1 d .
P2 P 0.49025(4) 0.05157(3) 0.834109(17) 0.01338(6) Uani 1 1 d .
O1 O 0.32996(10) 0.25122(9) 0.85141(5) 0.01642(18) Uani 1 1 d .
N1 N 0.59977(13) 0.18697(11) 0.67936(6) 0.0165(2) Uani 1 1 d .
N2 N 0.46735(12) -0.05358(11) 0.64414(6) 0.0160(2) Uani 1 1 d .
C1 C 0.66683(15) 0.30710(13) 0.67767(7) 0.0171(2) Uani 1 1 d .
C2 C 0.73528(16) 0.31753(14) 0.61613(7) 0.0200(3) Uani 1 1 d .
C3 C 0.70664(17) 0.19595(15) 0.57903(8) 0.0225(3) Uani 1 1 d .
H3 H 0.7370 0.1705 0.5359 0.027 Uiso 1 1 calc R
C4 C 0.62457(15) 0.12142(13) 0.61904(7) 0.0183(2) Uani 1 1 d .
C5 C 0.55665(15) -0.00721(13) 0.60397(7) 0.0182(2) Uani 1 1 d .
H5 H 0.5770 -0.0579 0.5649 0.022 Uiso 1 1 calc R
C6 C 0.40285(15) -0.18191(13) 0.62728(7) 0.0162(2) Uani 1 1 d .
C7 C 0.48377(17) -0.27821(14) 0.62767(8) 0.0216(3) Uani 1 1 d .
H7 H 0.5839 -0.2588 0.6395 0.026 Uiso 1 1 calc R
C8 C 0.41790(19) -0.40261(15) 0.61067(9) 0.0268(3) Uani 1 1 d .
H8 H 0.4729 -0.4683 0.6112 0.032 Uiso 1 1 calc R
C9 C 0.2722(2) -0.43074(16) 0.59295(9) 0.0280(3) Uani 1 1 d .
H9 H 0.2276 -0.5157 0.5804 0.034 Uiso 1 1 calc R
C10 C 0.19123(18) -0.33564(16) 0.59348(9) 0.0270(3) Uani 1 1 d .
H10 H 0.0910 -0.3554 0.5818 0.032 Uiso 1 1 calc R
C11 C 0.25622(16) -0.21118(15) 0.61104(8) 0.0212(3) Uani 1 1 d .
H11 H 0.2003 -0.1460 0.6119 0.025 Uiso 1 1 calc R
C12 C 0.67070(16) 0.41266(14) 0.72573(8) 0.0202(3) Uani 1 1 d .
H12 H 0.6245 0.4061 0.7662 0.024 Uiso 1 1 calc R
C13 C 0.74366(17) 0.52670(14) 0.71259(9) 0.0239(3) Uani 1 1 d .
H13 H 0.7479 0.5991 0.7448 0.029 Uiso 1 1 calc R
C14 C 0.81167(18) 0.53790(15) 0.65256(9) 0.0263(3) Uani 1 1 d .
H14 H 0.8607 0.6177 0.6451 0.032 Uiso 1 1 calc R
C15 C 0.80863(18) 0.43560(16) 0.60444(8) 0.0258(3) Uani 1 1 d .
H15 H 0.8550 0.4443 0.5641 0.031 Uiso 1 1 calc R
C16 C 0.20183(16) 0.17820(14) 0.61491(7) 0.0185(2) Uani 1 1 d .
C17 C 0.31791(18) 0.23826(15) 0.58587(8) 0.0226(3) Uani 1 1 d .
H17 H 0.4064 0.2656 0.6129 0.027 Uiso 1 1 calc R
C18 C 0.3058(2) 0.25872(16) 0.51777(8) 0.0278(3) Uani 1 1 d .
H18 H 0.3854 0.3005 0.4986 0.033 Uiso 1 1 calc R
C19 C 0.1779(2) 0.2182(2) 0.47808(9) 0.0345(4) Uani 1 1 d .
H19 H 0.1696 0.2305 0.4313 0.041 Uiso 1 1 calc R
C20 C 0.0631(2) 0.1603(3) 0.50639(10) 0.0510(6) Uani 1 1 d .
H20 H -0.0253 0.1342 0.4791 0.061 Uiso 1 1 calc R
C21 C 0.0736(2) 0.1389(2) 0.57495(9) 0.0390(5) Uani 1 1 d .
H21 H -0.0067 0.0977 0.5938 0.047 Uiso 1 1 calc R
C22 C 0.07567(14) 0.04474(13) 0.72095(7) 0.0151(2) Uani 1 1 d .
C23 C -0.06058(14) 0.07710(13) 0.72042(7) 0.0171(2) Uani 1 1 d .
H23 H -0.0753 0.1575 0.7095 0.020 Uiso 1 1 calc R
C24 C -0.17457(15) -0.00837(14) 0.73592(7) 0.0195(3) Uani 1 1 d .
H24 H -0.2672 0.0135 0.7349 0.023 Uiso 1 1 calc R
C25 C -0.15372(16) -0.12495(14) 0.75275(8) 0.0216(3) Uani 1 1 d .
H25 H -0.2319 -0.1825 0.7637 0.026 Uiso 1 1 calc R
C26 C -0.01881(16) -0.15824(14) 0.75375(8) 0.0213(3) Uani 1 1 d .
H26 H -0.0046 -0.2384 0.7653 0.026 Uiso 1 1 calc R
C27 C 0.09511(15) -0.07359(13) 0.73777(7) 0.0173(2) Uani 1 1 d .
H27 H 0.1873 -0.0964 0.7383 0.021 Uiso 1 1 calc R
C28 C 0.20379(14) 0.30042(13) 0.75013(7) 0.0160(2) Uani 1 1 d .
C29 C 0.13426(16) 0.38727(14) 0.71963(8) 0.0207(3) Uani 1 1 d .
H29 H 0.0988 0.3695 0.6728 0.025 Uiso 1 1 calc R
C30 C 0.11604(17) 0.49884(15) 0.75639(9) 0.0243(3) Uani 1 1 d .
H30 H 0.0686 0.5566 0.7345 0.029 Uiso 1 1 calc R
C31 C 0.16654(17) 0.52688(15) 0.82494(9) 0.0245(3) Uani 1 1 d .
H31 H 0.1536 0.6034 0.8500 0.029 Uiso 1 1 calc R
C32 C 0.23639(16) 0.44195(14) 0.85679(8) 0.0215(3) Uani 1 1 d .
H32 H 0.2719 0.4600 0.9036 0.026 Uiso 1 1 calc R
C33 C 0.25326(14) 0.33078(13) 0.81915(7) 0.0164(2) Uani 1 1 d .
C34 C 0.25483(14) 0.14719(13) 0.87464(7) 0.0160(2) Uani 1 1 d .
C35 C 0.11821(15) 0.14328(15) 0.89469(7) 0.0192(3) Uani 1 1 d .
H35 H 0.0698 0.2129 0.8916 0.023 Uiso 1 1 calc R
C36 C 0.05377(16) 0.03574(16) 0.91932(8) 0.0232(3) Uani 1 1 d .
H36 H -0.0404 0.0310 0.9323 0.028 Uiso 1 1 calc R
C37 C 0.12549(16) -0.06481(16) 0.92509(8) 0.0227(3) Uani 1 1 d .
H37 H 0.0818 -0.1369 0.9435 0.027 Uiso 1 1 calc R
C38 C 0.26144(15) -0.06015(14) 0.90392(7) 0.0185(2) Uani 1 1 d .
H38 H 0.3099 -0.1296 0.9076 0.022 Uiso 1 1 calc R
C39 C 0.32759(14) 0.04536(13) 0.87728(6) 0.0151(2) Uani 1 1 d .
C40 C 0.61594(14) 0.17459(13) 0.88787(7) 0.0162(2) Uani 1 1 d .
C41 C 0.72939(15) 0.23879(14) 0.85882(8) 0.0207(3) Uani 1 1 d .
H41 H 0.7432 0.2150 0.8125 0.025 Uiso 1 1 calc R
C42 C 0.82303(17) 0.33797(15) 0.89743(9) 0.0267(3) Uani 1 1 d .
H42 H 0.9006 0.3813 0.8775 0.032 Uiso 1 1 calc R
C43 C 0.80243(18) 0.37303(16) 0.96499(9) 0.0281(3) Uani 1 1 d .
H43 H 0.8660 0.4405 0.9914 0.034 Uiso 1 1 calc R
C44 C 0.68928(19) 0.30972(15) 0.99389(8) 0.0263(3) Uani 1 1 d .
H44 H 0.6752 0.3342 1.0401 0.032 Uiso 1 1 calc R
C45 C 0.59652(16) 0.21087(14) 0.95586(7) 0.0205(3) Uani 1 1 d .
H45 H 0.5194 0.1676 0.9761 0.025 Uiso 1 1 calc R
C46 C 0.54769(14) -0.09482(13) 0.85234(7) 0.0154(2) Uani 1 1 d .
C47 C 0.48835(15) -0.20410(14) 0.80878(7) 0.0190(2) Uani 1 1 d .
H47 H 0.4239 -0.1990 0.7704 0.023 Uiso 1 1 calc R
C48 C 0.52270(17) -0.32007(14) 0.82101(8) 0.0233(3) Uani 1 1 d .
H48 H 0.4803 -0.3940 0.7917 0.028 Uiso 1 1 calc R
C49 C 0.61946(19) -0.32753(16) 0.87630(9) 0.0271(3) Uani 1 1 d .
H49 H 0.6435 -0.4066 0.8847 0.033 Uiso 1 1 calc R
C50 C 0.68067(18) -0.21969(16) 0.91908(8) 0.0258(3) Uani 1 1 d .
H50 H 0.7478 -0.2250 0.9563 0.031 Uiso 1 1 calc R
C51 C 0.64455(16) -0.10336(15) 0.90788(7) 0.0199(3) Uani 1 1 d .
H51 H 0.6857 -0.0300 0.9379 0.024 Uiso 1 1 calc R

loop_
_atom_site_aniso_label
_atom_site_aniso_U_11
_atom_site_aniso_U_22
_atom_site_aniso_U_33
_atom_site_aniso_U_23
_atom_site_aniso_U_13
_atom_site_aniso_U_12
Cu1 0.01297(7) 0.01568(8) 0.01359(7) 0.00239(5) 0.00370(5) 0.00244(5)
P1 0.01322(14) 0.01596(15) 0.01291(14) 0.00157(11) 0.00208(11) 0.00305(11)
P2 0.01208(13) 0.01506(15) 0.01299(14) 0.00209(11) 0.00217(11) 0.00152(11)
O1 0.0149(4) 0.0170(4) 0.0174(4) 0.0023(3) 0.0011(3) 0.0030(3)
N1 0.0175(5) 0.0155(5) 0.0171(5) 0.0029(4) 0.0056(4) 0.0023(4)
N2 0.0163(5) 0.0153(5) 0.0164(5) 0.0009(4) 0.0029(4) 0.0029(4)
C1 0.0161(6) 0.0164(6) 0.0198(6) 0.0050(5) 0.0044(5) 0.0025(5)
C2 0.0197(6) 0.0212(6) 0.0200(6) 0.0065(5) 0.0049(5) 0.0019(5)
C3 0.0246(7) 0.0240(7) 0.0193(6) 0.0042(5) 0.0085(5) 0.0016(6)
C4 0.0200(6) 0.0189(6) 0.0174(6) 0.0032(5) 0.0060(5) 0.0042(5)
C5 0.0207(6) 0.0186(6) 0.0161(6) 0.0010(5) 0.0051(5) 0.0049(5)
C6 0.0196(6) 0.0167(6) 0.0121(5) 0.0008(4) 0.0033(4) 0.0024(5)
C7 0.0221(6) 0.0191(6) 0.0239(7) 0.0020(5) 0.0009(5) 0.0054(5)
C8 0.0355(9) 0.0160(6) 0.0293(8) 0.0027(6) 0.0048(7) 0.0051(6)
C9 0.0356(9) 0.0189(7) 0.0269(7) 0.0003(6) 0.0062(7) -0.0032(6)
C10 0.0225(7) 0.0280(8) 0.0268(7) -0.0033(6) 0.0038(6) -0.0028(6)
C11 0.0196(6) 0.0224(7) 0.0203(6) -0.0031(5) 0.0017(5) 0.0037(5)
C12 0.0195(6) 0.0176(6) 0.0240(7) 0.0030(5) 0.0050(5) 0.0025(5)
C13 0.0230(7) 0.0163(6) 0.0316(8) 0.0035(5) 0.0026(6) 0.0006(5)
C14 0.0260(7) 0.0208(7) 0.0312(8) 0.0106(6) 0.0015(6) -0.0031(6)
C15 0.0261(7) 0.0261(8) 0.0254(7) 0.0104(6) 0.0056(6) -0.0017(6)
C16 0.0207(6) 0.0219(6) 0.0146(5) 0.0030(5) 0.0028(5) 0.0077(5)
C17 0.0272(7) 0.0229(7) 0.0193(6) 0.0068(5) 0.0040(5) 0.0054(6)
C18 0.0384(9) 0.0274(8) 0.0225(7) 0.0104(6) 0.0114(6) 0.0113(7)
C19 0.0429(10) 0.0495(11) 0.0166(7) 0.0105(7) 0.0055(7) 0.0182(9)
C20 0.0349(10) 0.098(2) 0.0188(8) 0.0142(10) -0.0057(7) 0.0081(11)
C21 0.0245(8) 0.0734(15) 0.0181(7) 0.0112(8) -0.0008(6) 0.0023(9)
C22 0.0134(5) 0.0169(6) 0.0142(5) -0.0007(4) 0.0008(4) 0.0024(4)
C23 0.0156(5) 0.0191(6) 0.0174(6) 0.0033(5) 0.0029(5) 0.0044(5)
C24 0.0140(5) 0.0232(7) 0.0208(6) 0.0003(5) 0.0026(5) 0.0032(5)
C25 0.0170(6) 0.0190(6) 0.0275(7) 0.0003(5) 0.0044(5) -0.0006(5)
C26 0.0198(6) 0.0153(6) 0.0282(7) 0.0013(5) 0.0022(5) 0.0024(5)
C27 0.0154(5) 0.0164(6) 0.0195(6) -0.0006(5) 0.0010(5) 0.0032(5)
C28 0.0152(5) 0.0151(6) 0.0179(6) 0.0019(4) 0.0028(4) 0.0029(4)
C29 0.0223(6) 0.0200(6) 0.0207(6) 0.0032(5) 0.0014(5) 0.0067(5)
C30 0.0247(7) 0.0200(7) 0.0297(8) 0.0036(6) 0.0008(6) 0.0092(6)
C31 0.0248(7) 0.0171(6) 0.0305(8) -0.0025(5) 0.0016(6) 0.0050(5)
C32 0.0224(6) 0.0197(6) 0.0214(6) -0.0026(5) 0.0006(5) 0.0047(5)
C33 0.0144(5) 0.0163(6) 0.0185(6) 0.0020(5) 0.0016(4) 0.0032(4)
C34 0.0160(5) 0.0199(6) 0.0119(5) 0.0011(4) 0.0019(4) 0.0027(5)
C35 0.0166(6) 0.0272(7) 0.0154(6) 0.0027(5) 0.0039(5) 0.0072(5)
C36 0.0165(6) 0.0342(8) 0.0199(6) 0.0042(6) 0.0067(5) 0.0044(6)
C37 0.0206(6) 0.0277(7) 0.0202(6) 0.0062(5) 0.0073(5) 0.0003(5)
C38 0.0171(6) 0.0225(6) 0.0163(6) 0.0038(5) 0.0040(5) 0.0023(5)
C39 0.0133(5) 0.0194(6) 0.0122(5) 0.0008(4) 0.0019(4) 0.0019(4)
C40 0.0139(5) 0.0161(6) 0.0178(6) 0.0012(4) -0.0004(4) 0.0018(4)
C41 0.0156(6) 0.0211(7) 0.0244(7) 0.0006(5) 0.0037(5) 0.0009(5)
C42 0.0183(6) 0.0231(7) 0.0366(9) 0.0021(6) 0.0033(6) -0.0023(5)
C43 0.0247(7) 0.0225(7) 0.0328(8) -0.0026(6) -0.0051(6) -0.0017(6)
C44 0.0314(8) 0.0231(7) 0.0207(7) -0.0022(5) -0.0038(6) 0.0000(6)
C45 0.0217(6) 0.0206(6) 0.0176(6) 0.0018(5) 0.0002(5) -0.0006(5)
C46 0.0140(5) 0.0167(6) 0.0161(5) 0.0035(4) 0.0037(4) 0.0025(4)
C47 0.0175(6) 0.0195(6) 0.0201(6) 0.0021(5) 0.0033(5) 0.0029(5)
C48 0.0236(7) 0.0178(6) 0.0295(7) 0.0032(5) 0.0078(6) 0.0035(5)
C49 0.0323(8) 0.0218(7) 0.0319(8) 0.0111(6) 0.0092(7) 0.0102(6)
C50 0.0277(7) 0.0308(8) 0.0225(7) 0.0091(6) 0.0023(6) 0.0123(6)
C51 0.0191(6) 0.0235(7) 0.0182(6) 0.0037(5) 0.0019(5) 0.0054(5)

loop_
_atom_type_symbol
_atom_type_description
_atom_type_scat_dispersion_real
_atom_type_scat_dispersion_imag
_atom_type_scat_source
C C 0.0033 0.0016 'International Tables Vol C Tables 4.2.6.8 and 6.1.1.4'
H H 0.0000 0.0000 'International Tables Vol C Tables 4.2.6.8 and 6.1.1.4'
N N 0.0061 0.0033 'International Tables Vol C Tables 4.2.6.8 and 6.1.1.4'
O O 0.0106 0.0060 'International Tables Vol C Tables 4.2.6.8 and 6.1.1.4'
P P 0.1023 0.0942 'International Tables Vol C Tables 4.2.6.8 and 6.1.1.4'
Cu Cu 0.3201 1.2651 'International Tables Vol C Tables 4.2.6.8 and 6.1.1.4'

loop_
_geom_angle_atom_site_label_1
_geom_angle_atom_site_label_2
_geom_angle_atom_site_label_3
_geom_angle
N1 Cu1 N2 81.10(5)
N1 Cu1 P2 120.49(4)
N2 Cu1 P2 119.55(3)
N1 Cu1 P1 110.62(4)
N2 Cu1 P1 107.60(3)
P2 Cu1 P1 113.239(14)
C22 P1 C16 105.60(7)
C22 P1 C28 101.10(6)
C16 P1 C28 102.21(6)
C22 P1 Cu1 116.09(5)
C16 P1 Cu1 111.68(5)
C28 P1 Cu1 118.44(5)
C46 P2 C39 101.39(6)
C46 P2 C40 104.68(6)
C39 P2 C40 103.34(6)
C46 P2 Cu1 119.98(5)
C39 P2 Cu1 110.37(4)
C40 P2 Cu1 115.05(5)
C34 O1 C33 118.19(11)
C1 N1 C4 104.90(11)
C1 N1 Cu1 141.32(10)
C4 N1 Cu1 111.62(9)
C5 N2 C6 117.28(12)
C5 N2 Cu1 109.92(9)
C6 N2 Cu1 132.80(9)
N1 C1 C12 128.24(13)
N1 C1 C2 110.93(12)
C12 C1 C2 120.81(13)
C15 C2 C3 134.79(14)
C15 C2 C1 119.38(14)
C3 C2 C1 105.81(12)
C4 C3 C2 105.42(13)
C4 C3 H3 127.3
C2 C3 H3 127.3
N1 C4 C3 112.93(13)
N1 C4 C5 117.57(12)
C3 C4 C5 129.33(13)
N2 C5 C4 119.25(13)
N2 C5 H5 120.4
C4 C5 H5 120.4
C11 C6 C7 119.65(13)
C11 C6 N2 119.09(13)
C7 C6 N2 121.25(13)
C8 C7 C6 119.96(15)
C8 C7 H7 120.0
C6 C7 H7 120.0
C9 C8 C7 120.00(15)
C9 C8 H8 120.0
C7 C8 H8 120.0
C10 C9 C8 120.22(15)
C10 C9 H9 119.9
C8 C9 H9 119.9
C9 C10 C11 120.06(15)
C9 C10 H10 120.0
C11 C10 H10 120.0
C6 C11 C10 120.08(14)
C6 C11 H11 120.0
C10 C11 H11 120.0
C13 C12 C1 118.19(14)
C13 C12 H12 120.9
C1 C12 H12 120.9
C12 C13 C14 121.48(15)
C12 C13 H13 119.3
C14 C13 H13 119.3
C15 C14 C13 121.35(15)
C15 C14 H14 119.3
C13 C14 H14 119.3
C14 C15 C2 118.78(15)
C14 C15 H15 120.6
C2 C15 H15 120.6
C21 C16 C17 119.06(14)
C21 C16 P1 124.36(13)
C17 C16 P1 116.55(11)
C18 C17 C16 120.75(15)
C18 C17 H17 119.6
C16 C17 H17 119.6
C19 C18 C17 119.85(16)
C19 C18 H18 120.1
C17 C18 H18 120.1
C20 C19 C18 119.73(16)
C20 C19 H19 120.1
C18 C19 H19 120.1
C19 C20 C21 121.12(19)
C19 C20 H20 119.4
C21 C20 H20 119.4
C16 C21 C20 119.48(18)
C16 C21 H21 120.3
C20 C21 H21 120.3
C27 C22 C23 119.00(13)
C27 C22 P1 117.52(10)
C23 C22 P1 123.44(11)
C24 C23 C22 120.03(13)
C24 C23 H23 120.0
C22 C23 H23 120.0
C25 C24 C23 120.37(13)
C25 C24 H24 119.8
C23 C24 H24 119.8
C24 C25 C26 120.24(14)
C24 C25 H25 119.9
C26 C25 H25 119.9
C27 C26 C25 119.59(14)
C27 C26 H26 120.2
C25 C26 H26 120.2
C26 C27 C22 120.77(13)
C26 C27 H27 119.6
C22 C27 H27 119.6
C33 C28 C29 117.09(13)
C33 C28 P1 119.49(10)
C29 C28 P1 123.42(11)
C30 C29 C28 121.24(14)
C30 C29 H29 119.4
C28 C29 H29 119.4
C29 C30 C31 120.52(14)
C29 C30 H30 119.7
C31 C30 H30 119.7
C30 C31 C32 119.53(14)
C30 C31 H31 120.2
C32 C31 H31 120.2
C33 C32 C31 119.05(14)
C33 C32 H32 120.5
C31 C32 H32 120.5
C32 C33 O1 117.61(12)
C32 C33 C28 122.57(13)
O1 C33 C28 119.71(12)
O1 C34 C35 123.20(13)
O1 C34 C39 114.85(12)
C35 C34 C39 121.95(13)
C36 C35 C34 118.71(13)
C36 C35 H35 120.6
C34 C35 H35 120.6
C37 C36 C35 120.64(13)
C37 C36 H36 119.7
C35 C36 H36 119.7
C36 C37 C38 119.95(14)
C36 C37 H37 120.0
C38 C37 H37 120.0
C37 C38 C39 120.74(14)
C37 C38 H38 119.6
C39 C38 H38 119.6
C38 C39 C34 117.94(12)
C38 C39 P2 124.46(11)
C34 C39 P2 116.95(10)
C41 C40 C45 119.27(13)
C41 C40 P2 118.76(11)
C45 C40 P2 121.86(11)
C40 C41 C42 120.30(14)
C40 C41 H41 119.8
C42 C41 H41 119.8
C43 C42 C41 119.81(15)
C43 C42 H42 120.1
C41 C42 H42 120.1
C44 C43 C42 119.98(15)
C44 C43 H43 120.0
C42 C43 H43 120.0
C43 C44 C45 120.39(15)
C43 C44 H44 119.8
C45 C44 H44 119.8
C44 C45 C40 120.24(14)
C44 C45 H45 119.9
C40 C45 H45 119.9
C51 C46 C47 119.05(13)
C51 C46 P2 123.53(11)
C47 C46 P2 117.40(10)
C48 C47 C46 120.69(14)
C48 C47 H47 119.7
C46 C47 H47 119.7
C47 C48 C49 119.81(15)
C47 C48 H48 120.1
C49 C48 H48 120.1
C50 C49 C48 119.98(14)
C50 C49 H49 120.0
C48 C49 H49 120.0
C49 C50 C51 120.49(15)
C49 C50 H50 119.8
C51 C50 H50 119.8
C50 C51 C46 119.95(14)
C50 C51 H51 120.0
C46 C51 H51 120.0

loop_
_geom_bond_atom_site_label_1
_geom_bond_atom_site_label_2
_geom_bond_distance
Cu1 N1 2.0148(12)
Cu1 N2 2.1445(12)
Cu1 P2 2.2395(4)
Cu1 P1 2.2830(4)
P1 C22 1.8264(14)
P1 C16 1.8288(14)
P1 C28 1.8360(14)
P2 C46 1.8221(14)
P2 C39 1.8262(13)
P2 C40 1.8265(14)
O1 C34 1.3826(17)
O1 C33 1.3902(16)
N1 C1 1.3641(18)
N1 C4 1.3785(18)
N2 C5 1.2934(18)
N2 C6 1.4233(18)
C1 C12 1.400(2)
C1 C2 1.435(2)
C2 C15 1.412(2)
C2 C3 1.413(2)
C3 C4 1.391(2)
C3 H3 0.9500
C4 C5 1.432(2)
C5 H5 0.9500
C6 C11 1.388(2)
C6 C7 1.393(2)
C7 C8 1.390(2)
C7 H7 0.9500
C8 C9 1.384(3)
C8 H8 0.9500
C9 C10 1.382(2)
C9 H9 0.9500
C10 C11 1.389(2)
C10 H10 0.9500
C11 H11 0.9500
C12 C13 1.383(2)
C12 H12 0.9500
C13 C14 1.407(2)
C13 H13 0.9500
C14 C15 1.377(2)
C14 H14 0.9500
C15 H15 0.9500
C16 C21 1.383(2)
C16 C17 1.392(2)
C17 C18 1.389(2)
C17 H17 0.9500
C18 C19 1.379(3)
C18 H18 0.9500
C19 C20 1.366(3)
C19 H19 0.9500
C20 C21 1.401(3)
C20 H20 0.9500
C21 H21 0.9500
C22 C27 1.3971(19)
C22 C23 1.3982(18)
C23 C24 1.391(2)
C23 H23 0.9500
C24 C25 1.382(2)
C24 H24 0.9500
C25 C26 1.389(2)
C25 H25 0.9500
C26 C27 1.389(2)
C26 H26 0.9500
C27 H27 0.9500
C28 C33 1.3960(19)
C28 C29 1.3962(19)
C29 C30 1.385(2)
C29 H29 0.9500
C30 C31 1.388(2)
C30 H30 0.9500
C31 C32 1.394(2)
C31 H31 0.9500
C32 C33 1.386(2)
C32 H32 0.9500
C34 C35 1.3882(19)
C34 C39 1.3974(19)
C35 C36 1.387(2)
C35 H35 0.9500
C36 C37 1.386(2)
C36 H36 0.9500
C37 C38 1.390(2)
C37 H37 0.9500
C38 C39 1.395(2)
C38 H38 0.9500
C40 C41 1.392(2)
C40 C45 1.396(2)
C41 C42 1.396(2)
C41 H41 0.9500
C42 C43 1.388(2)
C42 H42 0.9500
C43 C44 1.384(3)
C43 H43 0.9500
C44 C45 1.385(2)
C44 H44 0.9500
C45 H45 0.9500
C46 C51 1.3994(19)
C46 C47 1.399(2)
C47 C48 1.390(2)
C47 H47 0.9500
C48 C49 1.392(2)
C48 H48 0.9500
C49 C50 1.385(2)
C49 H49 0.9500
C50 C51 1.395(2)
C50 H50 0.9500
C51 H51 0.9500

loop_
_geom_torsion_atom_site_label_1
_geom_torsion_atom_site_label_2
_geom_torsion_atom_site_label_3
_geom_torsion_atom_site_label_4
_geom_torsion
N1 Cu1 P1 C22 163.10(6)
N2 Cu1 P1 C22 76.20(6)
P2 Cu1 P1 C22 -58.17(5)
N1 Cu1 P1 C16 41.98(7)
N2 Cu1 P1 C16 -44.92(6)
P2 Cu1 P1 C16 -179.29(5)
N1 Cu1 P1 C28 -76.32(6)
N2 Cu1 P1 C28 -163.22(6)
P2 Cu1 P1 C28 62.41(5)
N1 Cu1 P2 C46 -95.22(7)
N2 Cu1 P2 C46 2.09(7)
P1 Cu1 P2 C46 130.54(5)
N1 Cu1 P2 C39 147.56(6)
N2 Cu1 P2 C39 -115.12(6)
P1 Cu1 P2 C39 13.32(5)
N1 Cu1 P2 C40 31.12(6)
N2 Cu1 P2 C40 128.43(6)
P1 Cu1 P2 C40 -103.12(5)
N2 Cu1 N1 C1 166.00(16)
P2 Cu1 N1 C1 -74.86(16)
P1 Cu1 N1 C1 60.45(16)
N2 Cu1 N1 C4 6.31(9)
P2 Cu1 N1 C4 125.45(9)
P1 Cu1 N1 C4 -99.25(9)
N1 Cu1 N2 C5 -3.75(10)
P2 Cu1 N2 C5 -123.85(9)
P1 Cu1 N2 C5 105.18(9)
N1 Cu1 N2 C6 176.52(13)
P2 Cu1 N2 C6 56.42(13)
P1 Cu1 N2 C6 -74.56(12)
C4 N1 C1 C12 177.72(14)
Cu1 N1 C1 C12 17.2(3)
C4 N1 C1 C2 -0.37(16)
Cu1 N1 C1 C2 -160.86(12)
N1 C1 C2 C15 178.95(13)
C12 C1 C2 C15 0.7(2)
N1 C1 C2 C3 0.12(17)
C12 C1 C2 C3 -178.14(14)
C15 C2 C3 C4 -178.38(17)
C1 C2 C3 C4 0.19(17)
C1 N1 C4 C3 0.50(17)
Cu1 N1 C4 C3 167.54(10)
C1 N1 C4 C5 -175.23(13)
Cu1 N1 C4 C5 -8.20(16)
C2 C3 C4 N1 -0.44(18)
C2 C3 C4 C5 174.67(15)
C6 N2 C5 C4 -179.78(12)
Cu1 N2 C5 C4 0.44(16)
N1 C4 C5 N2 5.3(2)
C3 C4 C5 N2 -169.66(15)
C5 N2 C6 C11 -116.39(15)
Cu1 N2 C6 C11 63.33(17)
C5 N2 C6 C7 64.47(18)
Cu1 N2 C6 C7 -115.81(14)
C11 C6 C7 C8 1.2(2)
N2 C6 C7 C8 -179.71(14)
C6 C7 C8 C9 0.4(2)
C7 C8 C9 C10 -1.4(3)
C8 C9 C10 C11 0.8(3)
C7 C6 C11 C10 -1.8(2)
N2 C6 C11 C10 179.09(14)
C9 C10 C11 C6 0.8(2)
N1 C1 C12 C13 -178.68(14)
C2 C1 C12 C13 -0.8(2)
C1 C12 C13 C14 0.5(2)
C12 C13 C14 C15 -0.1(3)
C13 C14 C15 C2 0.1(3)
C3 C2 C15 C14 178.08(17)
C1 C2 C15 C14 -0.3(2)
C22 P1 C16 C21 9.22(17)
C28 P1 C16 C21 -96.14(16)
Cu1 P1 C16 C21 136.25(15)
C22 P1 C16 C17 -168.48(11)
C28 P1 C16 C17 86.16(12)
Cu1 P1 C16 C17 -41.46(13)
C21 C16 C17 C18 0.0(2)
P1 C16 C17 C18 177.85(12)
C16 C17 C18 C19 -0.6(2)
C17 C18 C19 C20 1.3(3)
C18 C19 C20 C21 -1.3(4)
C17 C16 C21 C20 -0.1(3)
P1 C16 C21 C20 -177.72(18)
C19 C20 C21 C16 0.7(4)
C16 P1 C22 C27 116.89(11)
C28 P1 C22 C27 -136.94(11)
Cu1 P1 C22 C27 -7.42(12)
C16 P1 C22 C23 -65.68(13)
C28 P1 C22 C23 40.49(13)
Cu1 P1 C22 C23 170.01(10)
C27 C22 C23 C24 -0.5(2)
P1 C22 C23 C24 -177.93(11)
C22 C23 C24 C25 0.8(2)
C23 C24 C25 C26 -0.6(2)
C24 C25 C26 C27 0.0(2)
C25 C26 C27 C22 0.2(2)
C23 C22 C27 C26 0.0(2)
P1 C22 C27 C26 177.56(11)
C22 P1 C28 C33 87.84(12)
C16 P1 C28 C33 -163.33(11)
Cu1 P1 C28 C33 -40.17(13)
C22 P1 C28 C29 -92.57(13)
C16 P1 C28 C29 16.27(14)
Cu1 P1 C28 C29 139.43(11)
C33 C28 C29 C30 0.3(2)
P1 C28 C29 C30 -179.30(12)
C28 C29 C30 C31 -0.2(2)
C29 C30 C31 C32 0.2(3)
C30 C31 C32 C33 -0.3(2)
C31 C32 C33 O1 176.66(13)
C31 C32 C33 C28 0.4(2)
C34 O1 C33 C32 101.45(15)
C34 O1 C33 C28 -82.22(16)
C29 C28 C33 C32 -0.5(2)
P1 C28 C33 C32 179.17(12)
C29 C28 C33 O1 -176.59(12)
P1 C28 C33 O1 3.04(18)
C33 O1 C34 C35 -28.53(18)
C33 O1 C34 C39 152.16(12)
O1 C34 C35 C36 -177.95(13)
C39 C34 C35 C36 1.3(2)
C34 C35 C36 C37 1.3(2)
C35 C36 C37 C38 -2.2(2)
C36 C37 C38 C39 0.5(2)
C37 C38 C39 C34 2.0(2)
C37 C38 C39 P2 -168.53(11)
O1 C34 C39 C38 176.39(12)
C35 C34 C39 C38 -2.9(2)
O1 C34 C39 P2 -12.37(15)
C35 C34 C39 P2 168.31(11)
C46 P2 C39 C38 -10.50(13)
C40 P2 C39 C38 -118.77(12)
Cu1 P2 C39 C38 117.71(11)
C46 P2 C39 C34 178.90(10)
C40 P2 C39 C34 70.62(11)
Cu1 P2 C39 C34 -52.89(11)
C46 P2 C40 C41 98.96(12)
C39 P2 C40 C41 -155.26(11)
Cu1 P2 C40 C41 -34.88(13)
C46 P2 C40 C45 -84.94(13)
C39 P2 C40 C45 20.84(13)
Cu1 P2 C40 C45 141.23(11)
C45 C40 C41 C42 0.3(2)
P2 C40 C41 C42 176.50(12)
C40 C41 C42 C43 -0.3(2)
C41 C42 C43 C44 0.0(3)
C42 C43 C44 C45 0.3(3)
C43 C44 C45 C40 -0.3(2)
C41 C40 C45 C44 0.0(2)
P2 C40 C45 C44 -176.07(12)
C39 P2 C46 C51 -93.61(12)
C40 P2 C46 C51 13.61(13)
Cu1 P2 C46 C51 144.64(10)
C39 P2 C46 C47 84.98(11)
C40 P2 C46 C47 -167.80(11)
Cu1 P2 C46 C47 -36.77(12)
C51 C46 C47 C48 1.2(2)
P2 C46 C47 C48 -177.44(11)
C46 C47 C48 C49 -1.4(2)
C47 C48 C49 C50 0.3(2)
C48 C49 C50 C51 1.0(3)
C49 C50 C51 C46 -1.1(2)
C47 C46 C51 C50 0.0(2)
P2 C46 C51 C50 178.62(12)
